data_7112511
loop_
_publ_author_name
'Plowright, Alleyn T.'
'Barton, Peter'
'Bennett, Stuart'
'Birch, Alan M.'
'Birtles, Susan'
'Buckett, Linda K.'
'Butlin, Roger J.'
'Davies, Robert D. M.'
'Ertan, Anne'
'Gutierrez, Pablo Morentin'
'Kemmitt, Paul D.'
'Leach, Andrew G.'
'Svensson, Per H.'
'Turnbull, Andrew V.'
'Waring, Michael J.'

_publ_section_title
;
 Design and synthesis of a novel series of cyclohexyloxy-pyridyl
 derivatives as inhibitors of diacylglycerol acyl transferase 1
;
_journal_issue 1
_journal_name_full MedChemComm
_journal_page_first 151
_journal_paper_doi 10.1039/c2md20187a
_journal_volume 4
_journal_year 2013
_chemical_compound_source 'Local laboratory at SBBG'
_chemical_formula_moiety 'C23 H21 F3 N4 O4, C2 H4 O2'
_chemical_formula_sum 'C25 H25 F3 N4 O6'
_chemical_formula_weight 534.491
_chemical_name_common
;AZ12408627 acetic acid solvate, Analysis Report AZ SBBG: 2005-39-301,
DGAT1 project
;
_chemical_name_systematic
; (trans-4-{4-[({5-[(2,4,5-trifluorophenyl)amino]-1,3,4-oxadiazol-2-yl}
carbonyl)amino]phenyl}cyclohexyl)acetic acid
;
_space_group_IT_number 2
_symmetry_cell_setting triclinic
_symmetry_Int_Tables_number 2
_symmetry_space_group_name_Hall '-P 1'
_symmetry_space_group_name_H-M 'P -1'
_audit_creation_method 'maXus and PLATON'
_cell_angle_alpha 75.373(5)
_cell_angle_beta 86.058(5)
_cell_angle_gamma 83.124(4)
_cell_formula_units_Z 2
_cell_length_a 5.1885(5)
_cell_length_b 11.4587(10)
_cell_length_c 21.469(2)
_cell_measurement_reflns_used 12354
_cell_measurement_temperature 200
_cell_measurement_theta_max 25.108
_cell_measurement_theta_min 0.998
_cell_volume 1225.2(2)
_computing_cell_refinement 'HKL Scalepack (Otwinowski & Minor 1997)'
_computing_data_collection KappaCCD
_computing_data_reduction 'HKL Scalepack (Otwinowski & Minor 1997)'
_computing_molecular_graphics 'PLUTON (Spek, 2003)'
_computing_publication_material 'PLATON (Spek, 2003)'
_computing_structure_refinement 'SHELXL-97 (Sheldrick, 2008)'
_computing_structure_solution SIR97
_diffrn_measured_fraction_theta_full 1.000
_diffrn_measured_fraction_theta_max 1.000
_diffrn_measurement_device KappaCCD
_diffrn_measurement_method CCD
_diffrn_orient_matrix_type X=UH
_diffrn_orient_matrix_UB_11 0.03646
_diffrn_orient_matrix_UB_12 -0.08959
_diffrn_orient_matrix_UB_13 0.01761
_diffrn_orient_matrix_UB_21 -0.18783
_diffrn_orient_matrix_UB_22 -0.00935
_diffrn_orient_matrix_UB_23 -0.00262
_diffrn_orient_matrix_UB_31 0.03370
_diffrn_orient_matrix_UB_32 -0.01062
_diffrn_orient_matrix_UB_33 -0.04477
_diffrn_radiation_source 'fine-focus sealed tube'
_diffrn_radiation_type ' MoK\a'
_diffrn_radiation_wavelength 0.71073
_diffrn_radiation_wavelength_id all
_diffrn_reflns_av_R_equivalents 0.044
_diffrn_reflns_limit_h_max 5
_diffrn_reflns_limit_h_min -5
_diffrn_reflns_limit_k_max 13
_diffrn_reflns_limit_k_min -13
_diffrn_reflns_limit_l_max 23
_diffrn_reflns_limit_l_min -24
_diffrn_reflns_number 5552
_diffrn_reflns_theta_full 25.10
_diffrn_reflns_theta_max 25.10
_diffrn_reflns_theta_min 1.85
_exptl_absorpt_coefficient_mu 0.119
_exptl_absorpt_correction_type none
_exptl_crystal_colour Colourless
_exptl_crystal_density_diffrn 1.449
_exptl_crystal_density_method 'not measured'
_exptl_crystal_description Rod
_exptl_crystal_F_000 556
_exptl_crystal_size_max 0.35
_exptl_crystal_size_mid 0.08
_exptl_crystal_size_min 0.03
_refine_diff_density_max 0.269
_refine_diff_density_min -0.230
_refine_diff_density_rms 0.051
_refine_ls_extinction_method none
_refine_ls_goodness_of_fit_ref 0.922
_refine_ls_hydrogen_treatment mixed
_refine_ls_matrix_type full
_refine_ls_number_parameters 343
_refine_ls_number_reflns 3628
_refine_ls_number_restraints 0
_refine_ls_restrained_S_all 0.922
_refine_ls_R_factor_all 0.1104
_refine_ls_R_factor_gt 0.0525
_refine_ls_shift/su_max 0.000
_refine_ls_shift/su_mean 0.000
_refine_ls_structure_factor_coef Fsqd
_refine_ls_weighting_details 'calc w=1/[\s^2^(Fo^2^)+(0.0718P)^2^+0.0000P] where P=(Fo^2^+2Fc^2^)/3'
_refine_ls_weighting_scheme calc
_refine_ls_wR_factor_gt 0.1206
_refine_ls_wR_factor_ref 0.1412
_reflns_number_gt 1988
_reflns_number_total 3628
_reflns_threshold_expression >2sigma(I)
_cod_data_source_file c2md20187a.txt
_cod_data_source_block AZ12408627_AcOH
_cod_depositor_comments
;
The following automatic conversions were performed:

'_symmetry_cell_setting' value 'Triclinic' changed to 'triclinic'
according to
/usr/data/users/saulius/automatic-downloads/retrospective/RSC/lib/dictionaries/cif_core.dic
dictionary named 'cif_core.dic' version 2.4.2 from 2011-04-26.

Automatic conversion script
Id: cif_fix_values 2281 2013-09-26 08:29:07Z andrius 
;
_cod_database_code 7112511

loop_
_symmetry_equiv_pos_as_xyz
x,y,z
-x,-y,-z

loop_
_atom_site_aniso_label
_atom_site_aniso_U_11
_atom_site_aniso_U_22
_atom_site_aniso_U_33
_atom_site_aniso_U_23
_atom_site_aniso_U_13
_atom_site_aniso_U_12
F32 0.068(2) 0.071(2) 0.0670(18) -0.0093(15) -0.0025(16) 0.0002(15)
F33 0.129(3) 0.116(3) 0.075(2) 0.032(2) -0.001(2) -0.050(2)
F34 0.078(2) 0.153(3) 0.0617(19) -0.010(2) 0.0163(18) -0.039(2)
O16 0.054(2) 0.071(2) 0.069(2) -0.0224(19) 0.0091(18) -0.0191(19)
O17 0.083(3) 0.085(3) 0.063(2) -0.022(2) 0.018(2) -0.029(2)
O19 0.0310(19) 0.056(2) 0.062(2) -0.0079(16) 0.0069(15) -0.0103(16)
O24 0.0278(18) 0.052(2) 0.0485(18) -0.0054(16) 0.0036(15) -0.0086(16)
N7 0.031(2) 0.045(2) 0.055(2) -0.011(2) 0.0047(19) -0.0108(18)
N21 0.036(2) 0.055(3) 0.055(3) -0.007(2) 0.007(2) -0.009(2)
N22 0.040(3) 0.051(3) 0.056(2) -0.004(2) 0.0001(19) -0.0105(19)
N25 0.038(2) 0.062(3) 0.054(3) -0.003(2) 0.004(2) -0.012(2)
C1 0.033(3) 0.049(3) 0.050(3) -0.019(3) 0.002(2) -0.007(2)
C2 0.034(3) 0.044(3) 0.046(3) -0.015(2) 0.009(2) -0.005(2)
C3 0.040(3) 0.043(3) 0.059(3) -0.015(3) 0.003(2) -0.013(2)
C4 0.041(3) 0.042(3) 0.053(3) -0.011(3) 0.000(2) -0.009(2)
C5 0.032(3) 0.045(3) 0.043(3) -0.012(2) 0.008(2) -0.005(2)
C6 0.033(3) 0.046(3) 0.051(3) -0.012(3) 0.008(2) -0.015(2)
C8 0.028(2) 0.049(3) 0.053(3) -0.014(2) -0.003(2) -0.008(2)
C9 0.039(3) 0.051(3) 0.056(3) -0.013(3) 0.011(2) -0.009(2)
C10 0.039(3) 0.049(3) 0.060(3) -0.015(3) 0.011(2) -0.003(2)
C11 0.041(3) 0.044(3) 0.052(3) -0.011(2) 0.004(2) -0.013(2)
C12 0.041(3) 0.053(3) 0.052(3) -0.012(3) 0.008(2) -0.009(2)
C13 0.042(3) 0.047(3) 0.052(3) -0.013(2) 0.017(2) -0.003(2)
C14 0.046(3) 0.049(3) 0.062(3) -0.010(3) 0.002(3) -0.012(2)
C15 0.049(3) 0.050(3) 0.057(3) -0.012(3) 0.002(3) -0.002(3)
C18 0.029(3) 0.048(3) 0.048(3) -0.014(2) 0.005(2) -0.004(2)
C20 0.025(3) 0.049(3) 0.050(3) -0.013(3) 0.003(2) -0.003(2)
C23 0.038(3) 0.047(3) 0.047(3) -0.011(3) 0.004(3) -0.005(3)
C26 0.044(3) 0.062(4) 0.042(3) -0.006(3) 0.002(3) -0.020(3)
C27 0.056(4) 0.073(4) 0.053(3) -0.012(3) -0.001(3) -0.018(3)
C28 0.063(4) 0.098(5) 0.047(3) -0.006(4) 0.009(3) -0.035(4)
C29 0.088(5) 0.085(5) 0.050(4) 0.014(4) -0.005(4) -0.039(4)
C30 0.089(5) 0.064(4) 0.057(4) 0.005(3) -0.016(3) -0.015(3)
C31 0.056(4) 0.065(4) 0.046(3) -0.014(3) 0.000(3) -0.011(3)
O37 0.084(3) 0.143(4) 0.087(3) -0.024(3) 0.023(2) -0.038(3)
O38 0.074(3) 0.088(3) 0.084(3) -0.001(2) 0.026(2) -0.016(2)
C35 0.082(5) 0.134(6) 0.091(4) 0.029(4) 0.027(4) -0.015(4)
C36 0.061(4) 0.102(5) 0.059(4) 0.011(4) 0.008(3) 0.000(4)

loop_
_atom_site_label
_atom_site_type_symbol
_atom_site_thermal_displace_type
_atom_site_fract_x
_atom_site_fract_y
_atom_site_fract_z
_atom_site_occupancy
_atom_site_U_iso_or_equiv
F32 F Uani -0.1067(6) 1.0270(3) 0.20129(13) 1.000 0.0707(11)
F33 F Uani 0.4417(7) 1.1935(3) 0.02677(16) 1.000 0.1138(16)
F34 F Uani 0.7530(7) 0.9834(3) 0.04842(14) 1.000 0.0992(14)
O16 O Uani 0.4667(6) -0.4943(3) 0.77224(16) 1.000 0.0632(12)
O17 O Uani 0.5727(7) -0.3995(3) 0.84348(17) 1.000 0.0756(16)
O19 O Uani 0.2400(6) 0.4504(3) 0.41208(14) 1.000 0.0508(11)
O24 O Uani 0.2762(5) 0.6489(3) 0.31394(13) 1.000 0.0439(11)
N7 N Uani 0.6698(7) 0.4387(3) 0.43296(17) 1.000 0.0436(12)
N21 N Uani 0.6950(7) 0.6464(3) 0.32579(18) 1.000 0.0499(16)
N22 N Uani 0.6220(8) 0.7436(3) 0.27242(18) 1.000 0.0503(16)
N25 N Uani 0.2007(7) 0.8118(4) 0.22887(18) 1.000 0.0531(16)
C1 C Uani 0.9166(8) 0.2113(4) 0.5764(2) 1.000 0.0427(17)
C2 C Uani 0.7585(8) 0.1180(4) 0.58383(19) 1.000 0.0411(17)
C3 C Uani 0.5633(8) 0.1364(4) 0.5396(2) 1.000 0.0464(17)
C4 C Uani 0.5294(8) 0.2409(4) 0.4910(2) 1.000 0.0452(17)
C5 C Uani 0.6903(8) 0.3320(4) 0.48434(19) 1.000 0.0402(17)
C6 C Uani 0.8845(8) 0.3155(4) 0.5274(2) 1.000 0.0429(17)
C8 C Uani 0.8059(8) 0.0003(4) 0.6341(2) 1.000 0.0427(16)
C9 C Uani 0.9226(8) -0.1010(4) 0.6029(2) 1.000 0.0490(17)
C10 C Uani 0.9813(9) -0.2213(4) 0.6530(2) 1.000 0.0498(17)
C11 C Uani 0.7437(8) -0.2600(4) 0.6959(2) 1.000 0.0454(17)
C12 C Uani 0.6258(8) -0.1580(4) 0.7258(2) 1.000 0.0490(17)
C13 C Uani 0.5665(8) -0.0395(4) 0.6761(2) 1.000 0.0479(17)
C14 C Uani 0.8247(9) -0.3775(4) 0.7466(2) 1.000 0.0526(17)
C15 C Uani 0.6063(9) -0.4282(4) 0.7893(3) 1.000 0.0527(17)
C18 C Uani 0.4546(9) 0.4875(4) 0.4005(2) 1.000 0.0416(17)
C20 C Uani 0.4898(9) 0.5957(4) 0.3472(2) 1.000 0.0415(17)
C23 C Uani 0.3731(9) 0.7395(4) 0.2689(2) 1.000 0.0443(17)
C26 C Uani 0.2648(9) 0.9077(5) 0.1769(2) 1.000 0.0495(19)
C27 C Uani 0.4845(10) 0.8969(5) 0.1373(2) 1.000 0.060(2)
C28 C Uani 0.5369(12) 0.9949(6) 0.0873(3) 1.000 0.070(2)
C29 C Uani 0.3791(14) 1.1011(6) 0.0760(3) 1.000 0.077(3)
C30 C Uani 0.1615(13) 1.1128(5) 0.1132(3) 1.000 0.072(3)
C31 C Uani 0.1100(10) 1.0163(5) 0.1630(2) 1.000 0.055(2)
O37 O Uani -0.1858(9) 0.4988(5) 0.0827(2) 1.000 0.1045(19)
O38 O Uani -0.1178(7) 0.6147(4) 0.1469(2) 1.000 0.0864(17)
C35 C Uani 0.1176(13) 0.6463(7) 0.0482(3) 1.000 0.114(3)
C36 C Uani -0.0764(12) 0.5804(7) 0.0949(3) 1.000 0.081(3)
H1 H Uiso 1.04834 0.20787 0.60629 1.000 0.0484
H3 H Uiso 0.45914 0.07103 0.54322 1.000 0.0523
H4 H Uiso 0.39779 0.25091 0.46019 1.000 0.0505
H6 H Uiso 0.99749 0.37755 0.52414 1.000 0.0478
H7 H Uiso 0.802(10) 0.474(4) 0.422(2) 1.000 0.0480
H8 H Uiso 0.93877 0.00218 0.66271 1.000 0.0482
H9A H Uiso 1.08838 -0.08627 0.58144 1.000 0.0528
H9B H Uiso 0.79390 -0.11355 0.57588 1.000 0.0528
H10A H Uiso 1.13346 -0.21741 0.67510 1.000 0.0549
H10B H Uiso 1.05242 -0.28243 0.63037 1.000 0.0549
H11 H Uiso 0.61175 -0.27957 0.67219 1.000 0.0508
H12A H Uiso 0.74513 -0.14498 0.75507 1.000 0.0533
H12B H Uiso 0.46633 -0.17968 0.74887 1.000 0.0533
H13A H Uiso 0.45217 -0.04909 0.64478 1.000 0.0524
H13B H Uiso 0.46517 0.02249 0.69265 1.000 0.0524
H14A H Uiso 0.87711 -0.43578 0.72174 1.000 0.0578
H14B H Uiso 0.96420 -0.35888 0.76573 1.000 0.0578
H17 H Uiso 0.439(9) -0.430(4) 0.865(2) 1.000 0.0811
H25 H Uiso 0.048(10) 0.816(5) 0.242(3) 1.000 0.0560
H27 H Uiso 0.58406 0.82971 0.14472 1.000 0.0652
H30 H Uiso 0.05103 1.18796 0.10361 1.000 0.0746
H35A H Uiso 0.18156 0.70647 0.06533 1.000 0.1065
H35B H Uiso 0.25976 0.58918 0.04053 1.000 0.1065
H35C H Uiso 0.03536 0.68488 0.00843 1.000 0.1065
H38 H Uiso -0.210(12) 0.589(5) 0.179(3) 1.000 0.0890

loop_
_atom_type_symbol
_atom_type_description
_atom_type_scat_dispersion_real
_atom_type_scat_dispersion_imag
_atom_type_scat_source
C C 0.0033 0.0016 'International Tables Vol C Tables 4.2.6.8 and 6.1.1.4'
H H 0.0000 0.0000 'International Tables Vol C Tables 4.2.6.8 and 6.1.1.4'
F F 0.0171 0.0103 'International Tables Vol C Tables 4.2.6.8 and 6.1.1.4'
O O 0.0106 0.0060 'International Tables Vol C Tables 4.2.6.8 and 6.1.1.4'
N N 0.0061 0.0033 'International Tables Vol C Tables 4.2.6.8 and 6.1.1.4'

loop_
_geom_angle_atom_site_label_1
_geom_angle_atom_site_label_2
_geom_angle_atom_site_label_3
_geom_angle
_geom_angle_publ_flag
C20 O24 C23 101.9(3) yes
C15 O17 H17 111(3) no
C36 O38 H38 131(4) no
C5 N7 C18 125.8(4) yes
N22 N21 C20 106.6(4) yes
N21 N22 C23 104.0(4) yes
C23 N25 C26 124.4(4) yes
C18 N7 H7 117(3) no
C5 N7 H7 117(3) no
C23 N25 H25 117(4) no
C26 N25 H25 115(4) no
C2 C1 C6 121.8(4) no
C1 C2 C8 121.9(4) no
C3 C2 C8 121.5(4) no
C1 C2 C3 116.5(4) no
C2 C3 C4 121.8(4) no
C3 C4 C5 120.6(4) no
C4 C5 C6 118.5(4) no
N7 C5 C4 122.4(4) yes
N7 C5 C6 119.1(4) yes
C1 C6 C5 120.8(4) no
C2 C8 C13 114.7(4) no
C2 C8 C9 110.5(3) no
C9 C8 C13 109.5(4) no
C8 C9 C10 111.9(3) no
C9 C10 C11 112.7(4) no
C10 C11 C12 110.0(4) no
C10 C11 C14 108.8(4) no
C12 C11 C14 112.7(3) no
C11 C12 C13 112.6(3) no
C8 C13 C12 112.4(4) no
C11 C14 C15 114.0(4) no
O17 C15 C14 116.3(4) yes
O16 C15 O17 123.1(5) yes
O16 C15 C14 120.6(5) yes
O19 C18 N7 125.6(4) yes
O19 C18 C20 119.7(4) yes
N7 C18 C20 114.8(4) yes
O24 C20 N21 113.5(4) yes
N21 C20 C18 129.9(4) yes
O24 C20 C18 116.6(4) yes
O24 C23 N22 113.9(4) yes
O24 C23 N25 115.7(4) yes
N22 C23 N25 130.4(4) yes
N25 C26 C27 121.8(5) yes
N25 C26 C31 121.1(4) yes
C27 C26 C31 117.1(4) no
C26 C27 C28 118.8(5) no
C27 C28 C29 121.8(6) no
F34 C28 C29 119.7(6) yes
F34 C28 C27 118.5(6) yes
C28 C29 C30 120.3(6) no
F33 C29 C28 119.0(6) yes
F33 C29 C30 120.7(6) yes
C29 C30 C31 118.0(6) no
C26 C31 C30 123.9(5) no
F32 C31 C26 117.3(4) yes
F32 C31 C30 118.8(5) yes
C6 C1 H1 116.47 no
C2 C1 H1 121.67 no
C4 C3 H3 121.27 no
C2 C3 H3 116.89 no
C3 C4 H4 120.64 no
C5 C4 H4 118.69 no
C1 C6 H6 119.03 no
C5 C6 H6 120.18 no
C9 C8 H8 101.94 no
C13 C8 H8 106.98 no
C2 C8 H8 112.41 no
C8 C9 H9A 113.05 no
C10 C9 H9A 103.45 no
C10 C9 H9B 106.71 no
C8 C9 H9B 107.25 no
H9A C9 H9B 114.40 no
C9 C10 H10B 108.17 no
C11 C10 H10A 115.77 no
C11 C10 H10B 111.78 no
H10A C10 H10B 98.52 no
C9 C10 H10A 108.89 no
C12 C11 H11 107.78 no
C14 C11 H11 105.55 no
C10 C11 H11 111.98 no
C11 C12 H12B 109.41 no
C13 C12 H12A 107.89 no
C13 C12 H12B 108.02 no
H12A C12 H12B 109.41 no
C11 C12 H12A 109.43 no
C8 C13 H13A 101.87 no
C8 C13 H13B 115.46 no
C12 C13 H13B 114.29 no
H13A C13 H13B 100.59 no
C12 C13 H13A 110.74 no
C11 C14 H14A 104.04 no
C11 C14 H14B 103.93 no
C15 C14 H14B 117.86 no
H14A C14 H14B 111.95 no
C15 C14 H14A 104.42 no
C28 C27 H27 122.13 no
C26 C27 H27 119.02 no
C29 C30 H30 118.76 no
C31 C30 H30 123.22 no
O37 C36 C35 121.5(6) yes
O38 C36 C35 115.0(6) yes
O37 C36 O38 123.5(6) yes
C36 C35 H35A 110.21 no
C36 C35 H35B 109.18 no
C36 C35 H35C 109.09 no
H35A C35 H35B 109.46 no
H35A C35 H35C 109.43 no
H35B C35 H35C 109.45 no

loop_
_geom_bond_atom_site_label_1
_geom_bond_atom_site_label_2
_geom_bond_distance
_geom_bond_publ_flag
F32 C31 1.359(6) yes
F33 C29 1.347(7) yes
F34 C28 1.365(7) yes
O16 C15 1.241(6) yes
O17 C15 1.282(7) yes
O19 C18 1.226(6) yes
O24 C20 1.355(5) yes
O24 C23 1.348(5) yes
O17 H17 0.87(5) no
O37 C36 1.239(9) yes
O38 C36 1.271(8) yes
O38 H38 0.82(6) no
N7 C5 1.424(6) yes
N7 C18 1.344(6) yes
N21 C20 1.276(6) yes
N21 N22 1.418(5) yes
N22 C23 1.306(6) yes
N25 C26 1.407(6) yes
N25 C23 1.339(6) yes
N7 H7 0.83(5) no
N25 H25 0.82(5) no
C1 C2 1.395(6) no
C1 C6 1.379(6) no
C2 C8 1.505(6) no
C2 C3 1.397(6) no
C3 C4 1.377(6) no
C4 C5 1.387(6) no
C5 C6 1.378(6) no
C8 C13 1.529(6) no
C8 C9 1.527(6) no
C9 C10 1.532(6) no
C10 C11 1.527(6) no
C11 C12 1.519(6) no
C11 C14 1.537(6) no
C12 C13 1.513(6) no
C14 C15 1.486(7) no
C18 C20 1.480(6) no
C26 C31 1.374(8) no
C26 C27 1.387(7) no
C27 C28 1.383(8) no
C28 C29 1.360(10) no
C29 C30 1.351(10) no
C30 C31 1.368(8) no
C1 H1 0.9600 no
C3 H3 0.9596 no
C4 H4 0.9602 no
C6 H6 0.9608 no
C8 H8 0.9599 no
C9 H9B 0.9599 no
C9 H9A 0.9599 no
C10 H10B 0.9738 no
C10 H10A 0.9596 no
C11 H11 0.9593 no
C12 H12A 0.9609 no
C12 H12B 0.9603 no
C13 H13B 0.9589 no
C13 H13A 0.9611 no
C14 H14B 0.9274 no
C14 H14A 0.9599 no
C27 H27 0.8597 no
C30 H30 0.9597 no
C35 C36 1.500(9) no
C35 H35A 0.9594 no
C35 H35B 0.9600 no
C35 H35C 0.9596 no

loop_
_geom_contact_atom_site_label_1
_geom_contact_atom_site_label_2
_geom_contact_distance
_geom_contact_site_symmetry_2
_geom_contact_publ_flag
F32 N25 2.725(6) . no
F32 C27 3.286(6) 1_455 no
F32 C28 3.284(7) 1_455 no
F33 F34 2.688(5) . no
F33 C35 3.193(8) 2_675 no
F34 C31 3.299(6) 1_655 no
F34 C29 3.203(7) 2_675 no
F34 F33 2.688(5) . no
F34 C30 3.290(7) 1_655 no
F34 C28 3.311(7) 2_675 no
F32 H25 2.41(6) . no
F32 H13B 2.8254 2_566 no
F32 H12B 2.7525 2_566 no
F32 H12A 2.7772 2_666 no
F33 H35C 2.7456 2_575 no
F33 H35A 2.8114 2_675 no
O16 N21 3.258(5) 2_656 no
O16 O24 3.015(5) 2_656 no
O16 O38 2.674(5) 2_556 no
O16 C36 3.387(7) 2_556 no
O16 C20 3.056(6) 2_656 no
O16 C23 3.156(6) 2_656 no
O17 O37 2.652(6) 2_556 no
O17 C12 3.267(6) . no
O17 C36 3.266(8) 2_656 no
O19 C5 3.411(5) 1_455 no
O19 C6 3.169(5) 1_455 no
O19 C4 2.885(5) . no
O19 O24 2.697(4) . no
O19 N7 2.975(5) 1_455 no
O19 C6 3.245(6) 2_666 no
O24 O16 3.015(5) 2_656 no
O24 N22 2.224(5) . no
O24 O19 2.697(4) . no
O24 C1 3.210(5) 2_666 no
O24 N21 3.011(5) 1_455 no
O37 C15 3.382(7) 2_556 no
O37 O17 2.652(6) 2_556 no
O38 C14 3.358(6) 2_656 no
O38 O16 2.674(5) 2_556 no
O38 C15 3.339(6) 2_656 no
O16 H14B 2.8628 1_455 no
O16 H38 1.90(6) 2_556 no
O17 H12B 2.8306 . no
O19 H7 2.26(5) 1_455 no
O19 H6 2.7982 2_666 no
O19 H6 2.6246 1_455 no
O19 H4 2.3320 . no
O37 H17 1.79(5) 2_556 no
O38 H27 2.7394 1_455 no
O38 H17 2.92(5) 2_556 no
N7 O19 2.975(5) 1_655 no
N7 N21 2.871(5) . no
N21 N7 2.871(5) . no
N21 O24 2.201(5) . no
N21 O16 3.258(5) 2_656 no
N21 O24 3.011(5) 1_655 no
N22 C27 3.069(6) . no
N22 O24 2.224(5) . no
N22 N25 3.210(6) 1_655 no
N25 N22 3.210(6) 1_455 no
N25 F32 2.725(6) . no
N7 H10B 2.7339 2_756 no
N21 H7 2.51(4) . no
N22 H13B 2.9376 2_666 no
N22 H27 2.6814 . no
N22 H25 2.44(5) 1_655 no
C1 C4 3.567(6) 1_655 no
C1 O24 3.210(5) 2_666 no
C1 C3 3.450(6) 1_655 no
C1 C20 3.502(6) 2_666 no
C3 C1 3.450(6) 1_455 no
C4 O19 2.885(5) . no
C4 C1 3.567(6) 1_455 no
C4 C6 3.439(6) 1_455 no
C5 C18 3.593(6) 2_666 no
C5 O19 3.411(5) 1_655 no
C6 C20 3.499(6) 2_666 no
C6 O19 3.169(5) 1_655 no
C6 C18 3.321(6) 2_666 no
C6 O19 3.245(6) 2_666 no
C6 C4 3.439(6) 1_655 no
C12 O17 3.267(6) . no
C14 O38 3.358(6) 2_656 no
C15 O38 3.339(6) 2_656 no
C15 C36 3.577(8) 2_656 no
C15 O37 3.382(7) 2_556 no
C18 C6 3.321(6) 2_666 no
C18 C5 3.593(6) 2_666 no
C20 C6 3.499(6) 2_666 no
C20 O16 3.056(6) 2_656 no
C20 C1 3.502(6) 2_666 no
C23 O16 3.156(6) 2_656 no
C27 N22 3.069(6) . no
C27 F32 3.286(6) 1_655 no
C28 F34 3.311(7) 2_675 no
C28 C31 3.547(8) 1_655 no
C28 F32 3.284(7) 1_655 no
C29 F34 3.203(7) 2_675 no
C30 F34 3.290(7) 1_455 no
C31 F34 3.299(6) 1_455 no
C31 C28 3.547(8) 1_455 no
C35 F33 3.193(8) 2_675 no
C36 O17 3.266(8) 2_656 no
C36 C15 3.577(8) 2_656 no
C36 O16 3.387(7) 2_556 no
C3 H1 3.0660 1_455 no
C3 H13A 2.7640 . no
C3 H9B 2.9021 . no
C4 H9B 2.9967 2_656 no
C5 H10B 2.8709 2_756 no
C6 H4 3.0431 1_655 no
C9 H3 3.0532 . no
C12 H10A 3.0570 1_455 no
C13 H3 2.8771 . no
C15 H38 2.86(6) 2_556 no
C15 H12B 2.7810 . no
C18 H4 2.7320 . no
C23 H27 2.8021 . no
C30 H12A 3.0210 2_666 no
C31 H12A 2.7550 2_666 no
C36 H17 2.66(5) 2_556 no
H1 H8 2.4759 . no
H1 C3 3.0660 1_655 no
H3 C9 3.0532 . no
H3 C13 2.8771 . no
H3 H9B 2.5535 . no
H3 H13A 2.2661 . no
H4 H9B 2.2721 2_656 no
H4 O19 2.3320 . no
H4 C6 3.0431 1_455 no
H4 C18 2.7320 . no
H6 H7 2.4232 . no
H6 O19 2.6246 1_655 no
H6 O19 2.7982 2_666 no
H7 H6 2.4232 . no
H7 N21 2.51(4) . no
H7 O19 2.26(5) 1_655 no
H8 H10A 2.5521 . no
H8 H12A 2.4955 . no
H8 H1 2.4759 . no
H9A H13A 2.5359 1_655 no
H9B H3 2.5535 . no
H9B H13A 2.3989 . no
H9B C3 2.9021 . no
H9B H4 2.2721 2_656 no
H9B C4 2.9967 2_656 no
H10A C12 3.0570 1_655 no
H10A H14B 2.3870 . no
H10A H12B 2.5648 1_655 no
H10A H8 2.5521 . no
H10A H11 2.4993 1_655 no
H10B H14A 2.4818 . no
H10B N7 2.7339 2_756 no
H10B C5 2.8709 2_756 no
H11 H10A 2.4993 1_455 no
H12A H14B 2.5372 . no
H12A F32 2.7772 2_666 no
H12A C30 3.0210 2_666 no
H12A H8 2.4955 . no
H12A C31 2.7550 2_666 no
H12B O17 2.8306 . no
H12B C15 2.7810 . no
H12B F32 2.7525 2_566 no
H12B H10A 2.5648 1_455 no
H13A H9A 2.5359 1_455 no
H13A H9B 2.3989 . no
H13A H3 2.2661 . no
H13A C3 2.7640 . no
H13B N22 2.9376 2_666 no
H13B F32 2.8254 2_566 no
H14A H10B 2.4818 . no
H14B H12A 2.5372 . no
H14B O16 2.8628 1_655 no
H14B H10A 2.3870 . no
H17 O37 1.79(5) 2_556 no
H17 C36 2.66(5) 2_556 no
H17 O38 2.92(5) 2_556 no
H25 F32 2.41(6) . no
H25 N22 2.44(5) 1_455 no
H27 C23 2.8021 . no
H27 N22 2.6814 . no
H27 O38 2.7394 1_655 no
H30 H35C 2.5163 2_575 no
H35A F33 2.8114 2_675 no
H35C F33 2.7456 2_575 no
H35C H30 2.5163 2_575 no
H38 O16 1.90(6) 2_556 no
H38 C15 2.86(6) 2_556 no

loop_
_geom_hbond_atom_site_label_D
_geom_hbond_atom_site_label_H
_geom_hbond_atom_site_label_A
_geom_hbond_distance_DH
_geom_hbond_distance_HA
_geom_hbond_distance_DA
_geom_hbond_angle_DHA
_geom_hbond_site_symmetry_A
_geom_hbond_publ_flag
N7 H7 O19 0.83(5) 2.26(5) 2.975(5) 145(4) 1_655 yes
N7 H7 N21 0.83(5) 2.51(4) 2.871(5) 107(4) . yes
O17 H17 O37 0.87(5) 1.79(5) 2.652(6) 173(4) 2_556 yes
N25 H25 F32 0.82(5) 2.41(6) 2.725(6) 104(5) . yes
N25 H25 N22 0.82(5) 2.44(5) 3.210(6) 156(5) 1_455 yes
O38 H38 O16 0.82(6) 1.90(6) 2.674(5) 155(6) 2_556 yes
C4 H4 O19 0.9600 2.3300 2.885(5) 116.00 . yes

loop_
_geom_torsion_atom_site_label_1
_geom_torsion_atom_site_label_2
_geom_torsion_atom_site_label_3
_geom_torsion_atom_site_label_4
_geom_torsion
_geom_torsion_publ_flag
C23 O24 C20 N21 0.0(5) no
C23 O24 C20 C18 -178.2(4) no
C20 O24 C23 N22 0.5(5) no
C20 O24 C23 N25 -178.2(4) no
C5 N7 C18 C20 -177.3(4) no
C18 N7 C5 C4 25.8(7) no
C5 N7 C18 O19 3.4(7) no
C18 N7 C5 C6 -157.3(4) no
C20 N21 N22 C23 0.7(5) no
N22 N21 C20 O24 -0.4(5) no
N22 N21 C20 C18 177.4(4) no
N21 N22 C23 O24 -0.7(5) no
N21 N22 C23 N25 177.8(5) no
C26 N25 C23 N22 4.6(8) no
C23 N25 C26 C27 40.9(7) no
C23 N25 C26 C31 -139.5(5) no
C26 N25 C23 O24 -176.9(4) no
C6 C1 C2 C3 -0.9(6) no
C6 C1 C2 C8 175.3(4) no
C2 C1 C6 C5 1.1(7) no
C1 C2 C8 C9 -105.7(5) no
C3 C2 C8 C13 -54.1(6) no
C1 C2 C8 C13 129.9(4) no
C3 C2 C8 C9 70.3(5) no
C8 C2 C3 C4 -175.9(4) no
C1 C2 C3 C4 0.3(6) no
C2 C3 C4 C5 0.1(7) no
C3 C4 C5 N7 176.9(4) no
C3 C4 C5 C6 0.0(7) no
N7 C5 C6 C1 -177.6(4) no
C4 C5 C6 C1 -0.6(7) no
C2 C8 C13 C12 -179.8(4) no
C9 C8 C13 C12 55.3(5) no
C13 C8 C9 C10 -54.5(5) no
C2 C8 C9 C10 178.2(4) no
C8 C9 C10 C11 55.1(5) no
C9 C10 C11 C12 -53.2(5) no
C9 C10 C11 C14 -177.1(4) no
C14 C11 C12 C13 175.3(4) no
C12 C11 C14 C15 60.8(5) no
C10 C11 C14 C15 -176.9(4) no
C10 C11 C12 C13 53.7(5) no
C11 C12 C13 C8 -56.1(5) no
C11 C14 C15 O17 -95.5(5) no
C11 C14 C15 O16 84.3(6) no
N7 C18 C20 O24 -178.9(4) no
N7 C18 C20 N21 3.3(7) no
O19 C18 C20 O24 0.5(6) no
O19 C18 C20 N21 -177.3(5) no
N25 C26 C27 C28 -179.6(5) no
C27 C26 C31 C30 -0.4(8) no
N25 C26 C31 F32 -0.1(7) no
N25 C26 C31 C30 -179.9(5) no
C31 C26 C27 C28 0.8(7) no
C27 C26 C31 F32 179.4(4) no
C26 C27 C28 F34 -179.8(5) no
C26 C27 C28 C29 0.0(9) no
C27 C28 C29 C30 -1.2(10) no
F34 C28 C29 C30 178.5(6) no
C27 C28 C29 F33 179.6(5) no
F34 C28 C29 F33 -0.7(9) no
F33 C29 C30 C31 -179.2(5) no
C28 C29 C30 C31 1.6(10) no
C29 C30 C31 C26 -0.9(9) no
C29 C30 C31 F32 179.3(5) no
